data_2013361
loop_
_publ_author_name
'Glidewell, Christopher'
'Low, John N.'
'Melguizo, Manuel'
'Quesada, Antonio'

_publ_section_title
;
 4-Amino-2,6-dimethoxypyrimidine: hydrogen-bonded sheets of
 <i>R</i>~2~^2^(8) and <i>R</i>~6~^6^(28) rings, reinforced by an
 aromatic \p--\p-stacking interaction
;
_journal_issue 4
_journal_name_full 'Acta Crystallographica Section C'
_journal_page_first o202
_journal_page_last o204
_journal_paper_doi 10.1107/S010827010300547X
_journal_volume 59
_journal_year 2003
_chemical_formula_iupac 'C6 H9 N3 O2'
_chemical_formula_moiety 'C6 H9 N3 O2'
_chemical_formula_sum 'C6 H9 N3 O2'
_chemical_formula_weight 155.16
_chemical_name_systematic
;
4-Amino-2,6-dimethoxypyrimidine
;
_space_group_IT_number 61
_symmetry_cell_setting orthorhombic
_symmetry_space_group_name_Hall '-P 2ac 2ab'
_symmetry_space_group_name_H-M 'P b c a'
_atom_sites_solution_hydrogens geom
_atom_sites_solution_primary direct
_atom_sites_solution_secondary difmap
_cell_angle_alpha 90.00
_cell_angle_beta 90.00
_cell_angle_gamma 90.00
_cell_formula_units_Z 8
_cell_length_a 13.5867(6)
_cell_length_b 7.8621(2)
_cell_length_c 13.9932(6)
_cell_measurement_reflns_used 1703
_cell_measurement_temperature 120(2)
_cell_measurement_theta_max 27.44
_cell_measurement_theta_min 2.91
_cell_volume 1494.75(10)
_computing_cell_refinement 'DENZO--SMN (Otwinowski & Minor, 1997)'
_computing_data_collection 'KappaCCD Server Software (Nonius, 1997)'
_computing_data_reduction DENZO--SMN
_computing_molecular_graphics 'PLATON (Spek, 2003)'
_computing_publication_material 'SHELXL97 and PRPKAPPA (Ferguson, 1999)'
_computing_structure_refinement 'SHELXL97 (Sheldrick, 1997)'
_computing_structure_solution 'SHELXS97 (Sheldrick, 1997)'
_diffrn_ambient_temperature 120(2)
_diffrn_measured_fraction_theta_full 0.995
_diffrn_measured_fraction_theta_max 0.995
_diffrn_measurement_device_type 'Nonius KappaCCD'
_diffrn_measurement_method '\f scans, and \w scans with \k offsets'
_diffrn_radiation_monochromator graphite
_diffrn_radiation_source 'rotating anode'
_diffrn_radiation_type 'Mo K\a'
_diffrn_radiation_wavelength 0.71073
_diffrn_reflns_av_R_equivalents 0.0811
_diffrn_reflns_av_sigmaI/netI 0.0549
_diffrn_reflns_limit_h_max 17
_diffrn_reflns_limit_h_min -17
_diffrn_reflns_limit_k_max 10
_diffrn_reflns_limit_k_min -8
_diffrn_reflns_limit_l_max 14
_diffrn_reflns_limit_l_min -18
_diffrn_reflns_number 13259
_diffrn_reflns_theta_full 27.44
_diffrn_reflns_theta_max 27.44
_diffrn_reflns_theta_min 2.91
_diffrn_standards_decay_% negligible
_exptl_absorpt_coefficient_mu 0.106
_exptl_absorpt_correction_T_max 0.995
_exptl_absorpt_correction_T_min 0.968
_exptl_absorpt_correction_type multi-scan
_exptl_absorpt_process_details '(DENZO-SMN; Otwinowski & Minor, 1997)'
_exptl_crystal_colour colourless
_exptl_crystal_density_diffrn 1.379
_exptl_crystal_density_method 'not measured'
_exptl_crystal_description needle
_exptl_crystal_F_000 656
_exptl_crystal_size_max 0.35
_exptl_crystal_size_mid 0.08
_exptl_crystal_size_min 0.04
_refine_diff_density_max 0.215
_refine_diff_density_min -0.221
_refine_ls_extinction_coef 0.010(2)
_refine_ls_extinction_expression Fc^*^=kFc[1+0.001xFc^2^\l^3^/sin(2\q)]^-1/4^
_refine_ls_extinction_method SHELXL97
_refine_ls_goodness_of_fit_ref 1.050
_refine_ls_hydrogen_treatment constr
_refine_ls_matrix_type full
_refine_ls_number_parameters 103
_refine_ls_number_reflns 1703
_refine_ls_number_restraints 0
_refine_ls_restrained_S_all 1.050
_refine_ls_R_factor_all 0.0945
_refine_ls_R_factor_gt 0.0470
_refine_ls_shift/su_max <0.001
_refine_ls_shift/su_mean 0.000
_refine_ls_structure_factor_coef Fsqd
_refine_ls_weighting_details 'w = 1/[\s^2^(Fo^2^)+(0.0626P)^2^+0.1218P] where P = (Fo^2^+2Fc^2^)/3'
_refine_ls_weighting_scheme calc
_refine_ls_wR_factor_gt 0.1094
_refine_ls_wR_factor_ref 0.1253
_reflns_number_gt 1056
_reflns_number_total 1703
_reflns_threshold_expression I>2\s(I)
_cod_data_source_file sk1625.cif
_cod_data_source_block I
_cod_depositor_comments
;
The following automatic conversions were performed:

'_exptl_absorpt_correction_type' value 'Multi-scan' changed to
'multi-scan' according to
/home/saulius/struct/CIF-dictionaries/cif_core.dic dictionary named
'cif_core.dic' version 2.4.1 from 2010-06-29.

Automatic conversion script
Id: cif_fix_values 1715 2011-07-08 13:25:40Z adriana 
;
_cod_database_code 2013361
_cod_database_fobs_code 2013361

loop_
_symmetry_equiv_pos_as_xyz
'x, y, z'
'-x+1/2, -y, z+1/2'
'x+1/2, -y+1/2, -z'
'-x, y+1/2, -z+1/2'
'-x, -y, -z'
'x-1/2, y, -z-1/2'
'-x-1/2, y-1/2, z'
'x, -y-1/2, z-1/2'

loop_
_atom_site_label
_atom_site_fract_x
_atom_site_fract_y
_atom_site_fract_z
_atom_site_U_iso_or_equiv
_atom_site_adp_type
_atom_site_calc_flag
_atom_site_refinement_flags
_atom_site_occupancy
_atom_site_disorder_assembly
_atom_site_disorder_group
_atom_site_type_symbol
N1 0.63250(10) 0.01875(17) 0.52126(10) 0.0268(4) Uani d . 1 . . N
C2 0.61115(13) 0.1620(2) 0.47552(12) 0.0274(4) Uani d . 1 . . C
O2 0.64422(9) 0.18170(14) 0.38552(8) 0.0357(4) Uani d . 1 . . O
C21 0.70292(15) 0.0465(2) 0.34752(14) 0.0428(5) Uani d . 1 . . C
N3 0.55987(11) 0.29530(17) 0.50602(10) 0.0297(4) Uani d . 1 . . N
C4 0.52533(13) 0.2825(2) 0.59663(12) 0.0290(4) Uani d . 1 . . C
N4 0.47082(12) 0.41308(19) 0.62885(11) 0.0376(4) Uani d . 1 . . N
C5 0.54495(13) 0.1403(2) 0.65327(12) 0.0298(4) Uani d . 1 . . C
C6 0.59770(12) 0.0125(2) 0.61067(12) 0.0270(4) Uani d . 1 . . C
O6 0.61665(9) -0.12925(15) 0.66255(8) 0.0339(4) Uani d . 1 . . O
C61 0.67240(14) -0.2620(2) 0.61635(14) 0.0374(5) Uani d . 1 . . C
H21A 0.7617 0.0315 0.3872 0.064 Uiso calc R 1 . . H
H21B 0.7227 0.0745 0.2820 0.064 Uiso calc R 1 . . H
H21C 0.6645 -0.0590 0.3473 0.064 Uiso calc R 1 . . H
H4A 0.4592 0.5010 0.5916 0.045 Uiso calc R 1 . . H
H4B 0.4467 0.4107 0.6872 0.045 Uiso calc R 1 . . H
H5 0.5230 0.1326 0.7176 0.036 Uiso calc R 1 . . H
H61A 0.6372 -0.3006 0.5592 0.056 Uiso calc R 1 . . H
H61B 0.6807 -0.3577 0.6605 0.056 Uiso calc R 1 . . H
H61C 0.7372 -0.2180 0.5980 0.056 Uiso calc R 1 . . H

loop_
_atom_site_aniso_label
_atom_site_aniso_U_11
_atom_site_aniso_U_22
_atom_site_aniso_U_33
_atom_site_aniso_U_12
_atom_site_aniso_U_13
_atom_site_aniso_U_23
N1 0.0258(8) 0.0309(8) 0.0237(8) -0.0022(6) 0.0017(6) -0.0014(6)
C2 0.0268(9) 0.0320(10) 0.0234(10) -0.0063(8) 0.0021(7) -0.0015(7)
O2 0.0454(8) 0.0362(8) 0.0254(7) -0.0014(6) 0.0115(6) -0.0006(5)
C21 0.0467(12) 0.0457(12) 0.0359(12) -0.0013(10) 0.0182(9) -0.0072(9)
N3 0.0321(9) 0.0307(8) 0.0262(9) -0.0016(6) 0.0032(7) -0.0011(6)
C4 0.0288(9) 0.0328(10) 0.0252(10) -0.0014(8) 0.0026(8) -0.0035(7)
N4 0.0506(10) 0.0338(9) 0.0285(9) 0.0089(8) 0.0104(7) 0.0010(7)
C5 0.0309(10) 0.0368(10) 0.0216(9) 0.0016(8) 0.0024(7) -0.0003(7)
C6 0.0235(9) 0.0319(9) 0.0257(10) -0.0024(8) -0.0029(7) 0.0021(7)
O6 0.0395(8) 0.0344(7) 0.0279(7) 0.0091(6) 0.0024(5) 0.0050(5)
C61 0.0414(11) 0.0341(10) 0.0367(11) 0.0107(9) 0.0019(9) 0.0016(8)

loop_
_atom_type_symbol
_atom_type_description
_atom_type_scat_dispersion_real
_atom_type_scat_dispersion_imag
_atom_type_scat_source
C C 0.0033 0.0016 'International Tables Vol C Tables 4.2.6.8 and 6.1.1.4'
H H 0.0000 0.0000 'International Tables Vol C Tables 4.2.6.8 and 6.1.1.4'
N N 0.0061 0.0033 'International Tables Vol C Tables 4.2.6.8 and 6.1.1.4'
O O 0.0106 0.0060 'International Tables Vol C Tables 4.2.6.8 and 6.1.1.4'

loop_
_geom_angle_atom_site_label_1
_geom_angle_atom_site_label_2
_geom_angle_atom_site_label_3
_geom_angle
_geom_angle_publ_flag
C2 N1 C6 113.86(14) no
N1 C2 N3 128.96(16) no
N1 C2 O2 118.41(14) no
N3 C2 O2 112.63(14) no
C2 O2 C21 116.63(13) no
O2 C21 H21A 109.5 no
O2 C21 H21B 109.5 no
H21A C21 H21B 109.5 no
O2 C21 H21C 109.5 no
H21A C21 H21C 109.5 no
H21B C21 H21C 109.5 no
C2 N3 C4 115.05(14) no
N4 C4 N3 116.61(15) no
N4 C4 C5 121.78(16) no
N3 C4 C5 121.61(15) no
C4 N4 H4A 120.0 no
C4 N4 H4B 120.0 no
H4A N4 H4B 120.0 no
C6 C5 C4 116.10(15) no
C6 C5 H5 122.0 no
C4 C5 H5 122.0 no
N1 C6 O6 117.64(14) no
N1 C6 C5 124.37(15) no
O6 C6 C5 117.99(15) no
C6 O6 C61 117.06(13) no
O6 C61 H61A 109.5 no
O6 C61 H61B 109.5 no
H61A C61 H61B 109.5 no
O6 C61 H61C 109.5 no
H61A C61 H61C 109.5 no
H61B C61 H61C 109.5 no

loop_
_geom_bond_atom_site_label_1
_geom_bond_atom_site_label_2
_geom_bond_site_symmetry_2
_geom_bond_distance
_geom_bond_publ_flag
N1 C2 . 1.327(2) y
C2 N3 . 1.329(2) y
N3 C4 . 1.356(2) y
C4 C5 . 1.396(2) y
C5 C6 . 1.371(2) y
C6 N1 . 1.338(2) y
C2 O2 . 1.346(2) y
O2 C21 . 1.431(2) y
C4 N4 . 1.344(2) y
C6 O6 . 1.355(2) y
O6 C61 . 1.443(2) y
C21 H21A . 0.98 no
C21 H21B . 0.98 no
C21 H21C . 0.98 no
N4 H4A . 0.88 no
N4 H4B . 0.88 no
C5 H5 . 0.95 no
C61 H61A . 0.98 no
C61 H61B . 0.98 no
C61 H61C . 0.98 no

loop_
_geom_hbond_atom_site_label_D
_geom_hbond_atom_site_label_H
_geom_hbond_atom_site_label_A
_geom_hbond_site_symmetry_A
_geom_hbond_distance_DH
_geom_hbond_distance_HA
_geom_hbond_distance_DA
_geom_hbond_angle_DHA
_geom_hbond_publ_flag
N4 H4A N3 5_666 0.88 2.12 2.999(2) 175 y
N4 H4B O6 4_656 0.88 2.29 3.169(2) 173 y

loop_
_geom_torsion_atom_site_label_1
_geom_torsion_atom_site_label_2
_geom_torsion_atom_site_label_3
_geom_torsion_atom_site_label_4
_geom_torsion
_geom_torsion_publ_flag
C6 N1 C2 N3 -1.0(3) no
C6 N1 C2 O2 179.00(14) no
N1 C2 O2 C21 -1.9(2) y
N3 C2 O2 C21 178.13(15) no
N1 C2 N3 C4 0.4(3) no
O2 C2 N3 C4 -179.60(14) no
C2 N3 C4 N4 -178.21(16) no
C2 N3 C4 C5 1.4(2) no
N4 C4 C5 C6 177.18(17) no
N3 C4 C5 C6 -2.4(3) no
C2 N1 C6 O6 -179.71(14) no
C2 N1 C6 C5 -0.2(2) no
C4 C5 C6 N1 1.8(3) no
C4 C5 C6 O6 -178.71(15) no
N1 C6 O6 C61 -0.4(2) y
C5 C6 O6 C61 -179.92(15) no

loop_
_cod_related_entry_id
_cod_related_entry_database
_cod_related_entry_code
1 ChemSpider 69245
